data_1563909
loop_
_publ_author_name
'Singh, Puspendra'
'Gupta, Anand K.'
'Sharma, Sagar'
'Singh, Harkesh B.'
'Butcher, Ray J.'

_publ_section_title
;
 Synthesis and characterization of N,N&#x2032;,C-bound organotellurium(IV)
 and organomercury(II) derivatives
;
_journal_name_full 'Inorganica Chimica Acta'
_journal_page_first 218
_journal_page_last 228
_journal_paper_doi 10.1016/j.ica.2018.08.016
_journal_volume 483
_journal_year 2018
_chemical_formula_moiety 'C12 H20 Cl3 N2 Te, Cl'
_chemical_formula_sum 'C12 H20 Cl4 N2 Te'
_chemical_formula_weight 461.70
_space_group_crystal_system monoclinic
_space_group_IT_number 14
_space_group_name_Hall '-P 2ybc'
_space_group_name_H-M_alt 'P 1 21/c 1'
_atom_sites_solution_hydrogens geom
_audit_creation_method SHELXL-2017/1
_cell_angle_alpha 90
_cell_angle_beta 100.865(7)
_cell_angle_gamma 90
_cell_formula_units_Z 4
_cell_length_a 16.8680(11)
_cell_length_b 7.7538(5)
_cell_length_c 13.5941(10)
_cell_measurement_reflns_used 3965
_cell_measurement_temperature 123(2)
_cell_measurement_theta_max 75.5498
_cell_measurement_theta_min 2.6652
_cell_volume 1746.1(2)
_computing_cell_refinement
;
CrysAlisPro, Agilent Technologies,
Version 1.171.35.21 (release 20-01-2012 CrysAlis171 .NET)
(compiled Jan 23 2012,18:06:46)
;
_computing_data_collection
;
CrysAlisPro, Agilent Technologies,
Version 1.171.35.21 (release 20-01-2012 CrysAlis171 .NET)
(compiled Jan 23 2012,18:06:46)
;
_computing_data_reduction
;
CrysAlisPro, Agilent Technologies,
Version 1.171.35.21 (release 20-01-2012 CrysAlis171 .NET)
(compiled Jan 23 2012,18:06:46)
;
_computing_molecular_graphics 'Shelxtl (Sheldrick, 2008)'
_computing_publication_material 'Shelxtl (Sheldrick, 2008)'
_computing_structure_refinement 'SHELXL-2017/1 (Sheldrick, 2015)'
_computing_structure_solution 'Shelxt (Sheldrick, 2015)'
_diffrn_ambient_temperature 123(2)
_diffrn_detector_area_resol_mean 10.5081
_diffrn_measured_fraction_theta_full 0.998
_diffrn_measured_fraction_theta_max 0.982
_diffrn_measurement_device_type 'Xcalibur, Ruby, Gemini'
_diffrn_measurement_method '\w scans'
_diffrn_radiation_type CuK\a
_diffrn_radiation_wavelength 1.54184
_diffrn_reflns_av_R_equivalents 0.0626
_diffrn_reflns_av_unetI/netI 0.0503
_diffrn_reflns_Laue_measured_fraction_full 0.998
_diffrn_reflns_Laue_measured_fraction_max 0.982
_diffrn_reflns_limit_h_max 19
_diffrn_reflns_limit_h_min -20
_diffrn_reflns_limit_k_max 6
_diffrn_reflns_limit_k_min -9
_diffrn_reflns_limit_l_max 17
_diffrn_reflns_limit_l_min -16
_diffrn_reflns_number 10777
_diffrn_reflns_point_group_measured_fraction_full 0.998
_diffrn_reflns_point_group_measured_fraction_max 0.982
_diffrn_reflns_theta_full 67.684
_diffrn_reflns_theta_max 75.738
_diffrn_reflns_theta_min 6.302
_exptl_absorpt_coefficient_mu 18.990
_exptl_absorpt_correction_T_max 0.191
_exptl_absorpt_correction_T_min 0.046
_exptl_absorpt_correction_type analytical
_exptl_absorpt_process_details
;
CrysAlisPro, Agilent Technologies,
Version 1.171.35.21 (release 20-01-2012 CrysAlis171 .NET)
(compiled Jan 23 2012,18:06:46)
Analytical numeric absorption correction using a multifaceted crystal
model based on expressions derived by R.C. Clark & J.S. Reid.
(Clark, R. C. & Reid, J. S. (1995). Acta Cryst. A51, 887-897)
;
_exptl_crystal_colour colorless
_exptl_crystal_density_diffrn 1.756
_exptl_crystal_description prism
_exptl_crystal_F_000 904
_exptl_crystal_size_max 0.3728
_exptl_crystal_size_mid 0.2821
_exptl_crystal_size_min 0.1777
_refine_diff_density_max 1.149
_refine_diff_density_min -1.038
_refine_diff_density_rms 0.164
_refine_ls_extinction_coef .
_refine_ls_extinction_method none
_refine_ls_goodness_of_fit_ref 1.102
_refine_ls_hydrogen_treatment constr
_refine_ls_matrix_type full
_refine_ls_number_parameters 175
_refine_ls_number_reflns 3578
_refine_ls_number_restraints 0
_refine_ls_restrained_S_all 1.102
_refine_ls_R_factor_all 0.0553
_refine_ls_R_factor_gt 0.0480
_refine_ls_shift/su_max 0.001
_refine_ls_shift/su_mean 0.000
_refine_ls_structure_factor_coef Fsqd
_refine_ls_weighting_details 'w=1/[\s^2^(Fo^2^)+(0.0711P)^2^+3.3679P] where P=(Fo^2^+2Fc^2^)/3'
_refine_ls_weighting_scheme calc
_refine_ls_wR_factor_gt 0.1228
_refine_ls_wR_factor_ref 0.1306
_reflns_Friedel_coverage 0.000
_reflns_Friedel_fraction_full .
_reflns_Friedel_fraction_max .
_reflns_number_gt 3125
_reflns_number_total 3578
_reflns_threshold_expression 'I > 2\s(I)'
_cod_data_source_file ICA-2018-483-218.cif
_cod_data_source_block 29a
_cod_original_sg_symbol_H-M 'P 21/c'
_cod_database_code 1563909
_shelx_shelxl_version_number 2017/1
_shelx_space_group_comment
;
The symmetry employed for this shelxl refinement is uniquely defined
by the following loop, which should always be used as a source of
symmetry information in preference to the above space-group names.
They are only intended as comments.
;

loop_
_space_group_symop_operation_xyz
'x, y, z'
'-x, y+1/2, -z+1/2'
'-x, -y, -z'
'x, -y-1/2, z-1/2'

loop_
_atom_site_label
_atom_site_type_symbol
_atom_site_fract_x
_atom_site_fract_y
_atom_site_fract_z
_atom_site_U_iso_or_equiv
_atom_site_adp_type
_atom_site_occupancy
_atom_site_site_symmetry_order
_atom_site_calc_flag
_atom_site_refinement_flags_posn
_atom_site_refinement_flags_adp
_atom_site_refinement_flags_occupancy
_atom_site_disorder_assembly
_atom_site_disorder_group
Te Te 0.76231(2) 0.48875(4) 0.61881(2) 0.02737(14) Uani 1 1 d . . . . .
Cl1 Cl 0.71767(8) 0.79268(17) 0.64754(10) 0.0383(3) Uani 1 1 d . . . . .
Cl2 Cl 0.80989(8) 0.45979(19) 0.79975(9) 0.0366(3) Uani 1 1 d . . . . .
Cl3 Cl 0.82162(10) 0.20575(17) 0.58842(11) 0.0438(3) Uani 1 1 d . . . . .
Cl4 Cl 0.56211(9) 0.21097(18) 0.14762(9) 0.0398(3) Uani 1 1 d . . . . .
N1 N 0.7418(3) 0.5290(6) 0.4380(3) 0.0289(9) Uani 1 1 d . . . . .
N2 N 0.5653(3) 0.2211(6) 0.3685(3) 0.0304(8) Uani 1 1 d . . . . .
H2B H 0.567678 0.211384 0.295738 0.036 Uiso 1 1 calc R U . . .
C1 C 0.8704(3) 0.6071(7) 0.5965(4) 0.0292(9) Uani 1 1 d . . . . .
C2 C 0.9251(4) 0.6784(8) 0.6746(4) 0.0398(12) Uani 1 1 d . . . . .
H2A H 0.916413 0.668551 0.741455 0.048 Uiso 1 1 calc R U . . .
C3 C 0.9925(4) 0.7643(9) 0.6549(5) 0.0437(13) Uani 1 1 d . . . . .
H3A H 1.029935 0.815255 0.707937 0.052 Uiso 1 1 calc R U . . .
C4 C 1.0050(4) 0.7751(8) 0.5562(5) 0.0415(12) Uani 1 1 d . . . . .
H4A H 1.051171 0.833665 0.542418 0.050 Uiso 1 1 calc R U . . .
C5 C 0.9511(4) 0.7018(8) 0.4791(4) 0.0395(12) Uani 1 1 d . . . . .
H5A H 0.960547 0.709949 0.412485 0.047 Uiso 1 1 calc R U . . .
C6 C 0.8824(3) 0.6152(7) 0.4975(4) 0.0322(10) Uani 1 1 d . . . . .
C7 C 0.8248(4) 0.5264(7) 0.4160(4) 0.0339(11) Uani 1 1 d . . . . .
H7A H 0.825144 0.585044 0.351410 0.041 Uiso 1 1 calc R U . . .
H7B H 0.842285 0.405574 0.410084 0.041 Uiso 1 1 calc R U . . .
C8 C 0.7033(3) 0.6999(7) 0.4118(4) 0.0344(10) Uani 1 1 d . . . . .
H8A H 0.690980 0.712938 0.338789 0.052 Uiso 1 1 calc R U . . .
H8B H 0.740271 0.791685 0.441055 0.052 Uiso 1 1 calc R U . . .
H8C H 0.653242 0.707563 0.438287 0.052 Uiso 1 1 calc R U . . .
C9 C 0.6926(3) 0.3897(7) 0.3824(4) 0.0336(10) Uani 1 1 d . . . . .
H9A H 0.719492 0.277415 0.399973 0.040 Uiso 1 1 calc R U . . .
H9B H 0.688772 0.407983 0.309556 0.040 Uiso 1 1 calc R U . . .
C10 C 0.6076(3) 0.3843(7) 0.4063(4) 0.0305(10) Uani 1 1 d . . . . .
H10A H 0.611042 0.392342 0.479664 0.037 Uiso 1 1 calc R U . . .
H10B H 0.576204 0.484353 0.374878 0.037 Uiso 1 1 calc R U . . .
C11 C 0.6037(4) 0.0633(8) 0.4189(5) 0.0402(12) Uani 1 1 d . . . . .
H11A H 0.656647 0.045976 0.400551 0.060 Uiso 1 1 calc R U . . .
H11B H 0.569341 -0.036905 0.397590 0.060 Uiso 1 1 calc R U . . .
H11C H 0.610490 0.076907 0.491655 0.060 Uiso 1 1 calc R U . . .
C12 C 0.4785(3) 0.2297(7) 0.3765(4) 0.0364(11) Uani 1 1 d . . . . .
H12A H 0.451382 0.122788 0.350550 0.055 Uiso 1 1 calc R U . . .
H12B H 0.452902 0.327803 0.337454 0.055 Uiso 1 1 calc R U . . .
H12C H 0.474065 0.244276 0.446920 0.055 Uiso 1 1 calc R U . . .

loop_
_atom_site_aniso_label
_atom_site_aniso_U_11
_atom_site_aniso_U_22
_atom_site_aniso_U_33
_atom_site_aniso_U_23
_atom_site_aniso_U_13
_atom_site_aniso_U_12
Te 0.0296(2) 0.0308(2) 0.0238(2) 0.00075(10) 0.01059(13) -0.00115(10)
Cl1 0.0425(6) 0.0391(6) 0.0356(6) -0.0008(5) 0.0134(5) 0.0067(5)
Cl2 0.0369(6) 0.0462(7) 0.0280(6) 0.0055(5) 0.0095(5) 0.0030(5)
Cl3 0.0550(8) 0.0333(6) 0.0467(7) 0.0031(5) 0.0188(6) 0.0041(5)
Cl4 0.0525(7) 0.0439(7) 0.0251(5) -0.0015(5) 0.0126(5) -0.0015(5)
N1 0.033(2) 0.033(2) 0.0243(19) -0.0003(16) 0.0126(16) 0.0008(17)
N2 0.035(2) 0.034(2) 0.0241(18) -0.0024(16) 0.0099(15) 0.0001(17)
C1 0.027(2) 0.030(2) 0.035(2) 0.0033(19) 0.0155(18) -0.0041(18)
C2 0.039(3) 0.048(3) 0.036(3) -0.003(2) 0.016(2) -0.004(2)
C3 0.035(3) 0.054(3) 0.042(3) -0.008(3) 0.008(2) -0.010(3)
C4 0.038(3) 0.043(3) 0.047(3) 0.004(2) 0.016(2) -0.006(2)
C5 0.037(3) 0.044(3) 0.040(3) 0.008(2) 0.015(2) -0.001(2)
C6 0.032(2) 0.035(2) 0.033(2) 0.006(2) 0.0153(19) 0.000(2)
C7 0.036(3) 0.041(3) 0.028(2) 0.002(2) 0.015(2) 0.000(2)
C8 0.042(3) 0.032(2) 0.031(2) 0.0039(19) 0.010(2) 0.000(2)
C9 0.036(3) 0.037(3) 0.030(2) -0.004(2) 0.0126(19) -0.001(2)
C10 0.033(2) 0.031(2) 0.030(2) 0.0007(19) 0.0120(18) -0.0006(19)
C11 0.043(3) 0.034(3) 0.044(3) 0.005(2) 0.010(2) 0.000(2)
C12 0.036(3) 0.038(3) 0.037(3) 0.001(2) 0.011(2) -0.003(2)

loop_
_atom_type_symbol
_atom_type_description
_atom_type_scat_dispersion_real
_atom_type_scat_dispersion_imag
_atom_type_scat_source
C C 0.0181 0.0091 'International Tables Vol C Tables 4.2.6.8 and 6.1.1.4'
H H 0.0000 0.0000 'International Tables Vol C Tables 4.2.6.8 and 6.1.1.4'
N N 0.0311 0.0180 'International Tables Vol C Tables 4.2.6.8 and 6.1.1.4'
Cl Cl 0.3639 0.7018 'International Tables Vol C Tables 4.2.6.8 and 6.1.1.4'
Te Te -0.1759 6.3531 'International Tables Vol C Tables 4.2.6.8 and 6.1.1.4'

loop_
_geom_angle_atom_site_label_1
_geom_angle_atom_site_label_2
_geom_angle_atom_site_label_3
_geom_angle
_geom_angle_site_symmetry_1
_geom_angle_site_symmetry_3
C1 Te N1 76.21(18) . .
C1 Te Cl2 93.20(15) . .
N1 Te Cl2 169.08(12) . .
C1 Te Cl3 88.52(14) . .
N1 Te Cl3 85.99(11) . .
Cl2 Te Cl3 91.15(5) . .
C1 Te Cl1 84.69(14) . .
N1 Te Cl1 92.69(11) . .
Cl2 Te Cl1 88.91(5) . .
Cl3 Te Cl1 173.21(5) . .
C9 N1 C7 110.3(4) . .
C9 N1 C8 110.5(4) . .
C7 N1 C8 110.4(4) . .
C9 N1 Te 112.4(3) . .
C7 N1 Te 103.9(3) . .
C8 N1 Te 109.1(3) . .
C11 N2 C12 110.6(4) . .
C11 N2 C10 113.5(4) . .
C12 N2 C10 110.4(4) . .
C11 N2 H2B 107.4 . .
C12 N2 H2B 107.4 . .
C10 N2 H2B 107.4 . .
C2 C1 C6 121.7(5) . .
C2 C1 Te 122.0(4) . .
C6 C1 Te 116.3(4) . .
C1 C2 C3 119.7(5) . .
C1 C2 H2A 120.2 . .
C3 C2 H2A 120.2 . .
C2 C3 C4 119.4(6) . .
C2 C3 H3A 120.3 . .
C4 C3 H3A 120.3 . .
C5 C4 C3 120.6(5) . .
C5 C4 H4A 119.7 . .
C3 C4 H4A 119.7 . .
C4 C5 C6 120.7(5) . .
C4 C5 H5A 119.6 . .
C6 C5 H5A 119.6 . .
C1 C6 C5 117.9(5) . .
C1 C6 C7 120.0(5) . .
C5 C6 C7 122.0(5) . .
N1 C7 C6 110.5(4) . .
N1 C7 H7A 109.6 . .
C6 C7 H7A 109.6 . .
N1 C7 H7B 109.6 . .
C6 C7 H7B 109.6 . .
H7A C7 H7B 108.1 . .
N1 C8 H8A 109.5 . .
N1 C8 H8B 109.5 . .
H8A C8 H8B 109.5 . .
N1 C8 H8C 109.5 . .
H8A C8 H8C 109.5 . .
H8B C8 H8C 109.5 . .
N1 C9 C10 111.7(4) . .
N1 C9 H9A 109.3 . .
C10 C9 H9A 109.3 . .
N1 C9 H9B 109.3 . .
C10 C9 H9B 109.3 . .
H9A C9 H9B 107.9 . .
N2 C10 C9 110.8(4) . .
N2 C10 H10A 109.5 . .
C9 C10 H10A 109.5 . .
N2 C10 H10B 109.5 . .
C9 C10 H10B 109.5 . .
H10A C10 H10B 108.1 . .
N2 C11 H11A 109.5 . .
N2 C11 H11B 109.5 . .
H11A C11 H11B 109.5 . .
N2 C11 H11C 109.5 . .
H11A C11 H11C 109.5 . .
H11B C11 H11C 109.5 . .
N2 C12 H12A 109.5 . .
N2 C12 H12B 109.5 . .
H12A C12 H12B 109.5 . .
N2 C12 H12C 109.5 . .
H12A C12 H12C 109.5 . .
H12B C12 H12C 109.5 . .

loop_
_geom_bond_atom_site_label_1
_geom_bond_atom_site_label_2
_geom_bond_distance
_geom_bond_site_symmetry_2
Te C1 2.114(5) .
Te N1 2.437(4) .
Te Cl2 2.4496(13) .
Te Cl3 2.4784(14) .
Te Cl1 2.5267(13) .
N1 C9 1.480(7) .
N1 C7 1.486(7) .
N1 C8 1.490(7) .
N2 C11 1.489(7) .
N2 C12 1.491(7) .
N2 C10 1.495(7) .
N2 H2B 1.0000 .
C1 C2 1.383(8) .
C1 C6 1.398(7) .
C2 C3 1.388(8) .
C2 H2A 0.9500 .
C3 C4 1.399(9) .
C3 H3A 0.9500 .
C4 C5 1.375(9) .
C4 H4A 0.9500 .
C5 C6 1.403(8) .
C5 H5A 0.9500 .
C6 C7 1.496(8) .
C7 H7A 0.9900 .
C7 H7B 0.9900 .
C8 H8A 0.9800 .
C8 H8B 0.9800 .
C8 H8C 0.9800 .
C9 C10 1.529(7) .
C9 H9A 0.9900 .
C9 H9B 0.9900 .
C10 H10A 0.9900 .
C10 H10B 0.9900 .
C11 H11A 0.9800 .
C11 H11B 0.9800 .
C11 H11C 0.9800 .
C12 H12A 0.9800 .
C12 H12B 0.9800 .
C12 H12C 0.9800 .

loop_
_geom_hbond_atom_site_label_D
_geom_hbond_atom_site_label_H
_geom_hbond_atom_site_label_A
_geom_hbond_distance_DH
_geom_hbond_distance_HA
_geom_hbond_distance_DA
_geom_hbond_angle_DHA
_geom_hbond_site_symmetry_A
_geom_hbond_publ_flag
N2 H2B Cl4 1.00 2.00 2.994(4) 173.6 . yes
C7 H7B Cl3 0.99 2.95 3.424(6) 110.3 . yes
C8 H8A Cl1 0.98 2.72 3.646(5) 157.5 4_575 yes
C9 H9A Cl2 0.99 2.89 3.655(6) 134.8 4_565 yes
C9 H9A Cl3 0.99 2.86 3.510(6) 124.0 . yes
C10 H10A Cl4 0.99 2.69 3.584(5) 150.1 4_566 yes
C10 H10B Cl4 0.99 2.89 3.789(5) 151.4 2_655 yes
C11 H11B Cl4 0.98 2.93 3.892(6) 166.5 2_645 yes
C11 H11C Cl4 0.98 2.92 3.748(6) 143.0 4_566 yes
C12 H12C Cl4 0.98 2.87 3.718(6) 145.2 4_566 yes

loop_
_geom_torsion_atom_site_label_1
_geom_torsion_atom_site_label_2
_geom_torsion_atom_site_label_3
_geom_torsion_atom_site_label_4
_geom_torsion
_geom_torsion_site_symmetry_1
_geom_torsion_site_symmetry_2
_geom_torsion_site_symmetry_3
_geom_torsion_site_symmetry_4
C6 C1 C2 C3 1.7(9) . . . .
Te C1 C2 C3 -175.9(5) . . . .
C1 C2 C3 C4 -1.0(10) . . . .
C2 C3 C4 C5 0.1(10) . . . .
C3 C4 C5 C6 0.2(10) . . . .
C2 C1 C6 C5 -1.4(8) . . . .
Te C1 C6 C5 176.3(4) . . . .
C2 C1 C6 C7 175.9(5) . . . .
Te C1 C6 C7 -6.4(7) . . . .
C4 C5 C6 C1 0.4(9) . . . .
C4 C5 C6 C7 -176.8(6) . . . .
C9 N1 C7 C6 -158.2(4) . . . .
C8 N1 C7 C6 79.4(5) . . . .
Te N1 C7 C6 -37.5(5) . . . .
C1 C6 C7 N1 33.1(7) . . . .
C5 C6 C7 N1 -149.8(5) . . . .
C7 N1 C9 C10 177.9(4) . . . .
C8 N1 C9 C10 -59.8(5) . . . .
Te N1 C9 C10 62.3(5) . . . .
C11 N2 C10 C9 64.8(5) . . . .
C12 N2 C10 C9 -170.4(4) . . . .
N1 C9 C10 N2 -167.2(4) . . . .
